data_7113804
loop_
_publ_author_name
'Amii, Hideki'
'Ichihara, Yutaka'
'Nakagawa, Takashi'
'Kobayashi, Takeshi'
'Uneyama, Kenji'

_publ_section_title
;
 Unusual reactions of N-allylic difluoroenamines under thermal conditions
;
_journal_issue 23
_journal_name_full 'Chemical Communications'
_journal_page_first 2902
_journal_paper_doi 10.1039/b309696c
_journal_year 2003
_chemical_formula_moiety 'C17 H27 F2 N O Si '
_chemical_formula_sum 'C17 H27 F2 N O Si'
_chemical_formula_weight 327.49
_space_group_IT_number 15
_symmetry_cell_setting monoclinic
_symmetry_Int_Tables_number 15
_symmetry_space_group_name_Hall '-C 2yc'
_symmetry_space_group_name_H-M 'C 1 2/c 1'
_cell_angle_alpha 90
_cell_angle_beta 116.802(3)
_cell_angle_gamma 90
_cell_formula_units_Z 8
_cell_length_a 36.849(7)
_cell_length_b 6.5879(7)
_cell_length_c 17.015(3)
_cell_measurement_reflns_used 7121
_cell_measurement_temperature 290.2
_cell_measurement_theta_max 27.5
_cell_measurement_theta_min 1.2
_cell_volume 3686.8(10)
_computing_cell_refinement PROCESS
_computing_data_collection PROCESS
_computing_data_reduction 'teXsan Ver. 1.11'
_computing_publication_material 'teXsan Ver. 1.11'
_computing_structure_refinement 'teXsan Ver. 1.10'
_computing_structure_solution SIR97
_diffrn_measured_fraction_theta_full 0.9308
_diffrn_measured_fraction_theta_max 0.9308
_diffrn_measurement_device_type 'Rigaku RAXIS-IV Imaging Plate'
_diffrn_measurement_method \w
_diffrn_radiation_type 'Mo K\a'
_diffrn_radiation_wavelength 0.7107
_diffrn_reflns_av_R_equivalents 0.027
_diffrn_reflns_limit_h_max 47
_diffrn_reflns_limit_h_min 0
_diffrn_reflns_limit_k_max 8
_diffrn_reflns_limit_k_min 0
_diffrn_reflns_limit_l_max 19
_diffrn_reflns_limit_l_min -21
_diffrn_reflns_number 4283
_diffrn_reflns_theta_full 27.48
_diffrn_reflns_theta_max 27.48
_exptl_absorpt_coefficient_mu 0.147
_exptl_absorpt_correction_type none
_exptl_crystal_colour colorless
_exptl_crystal_density_diffrn 1.180
_exptl_crystal_density_method 'not measured'
_exptl_crystal_description needle
_exptl_crystal_size_max 0.300
_exptl_crystal_size_mid 0.200
_exptl_crystal_size_min 0.100
_refine_diff_density_max 0.17
_refine_diff_density_min -0.21
_refine_ls_extinction_method none
_refine_ls_goodness_of_fit_ref 1.010
_refine_ls_hydrogen_treatment noref
_refine_ls_number_parameters 199
_refine_ls_number_reflns 2464
_refine_ls_R_factor_gt 0.0402
_refine_ls_shift/su_max 0.0034
_refine_ls_structure_factor_coef F
_refine_ls_weighting_details 'w == 1/[\s^2^(Fo) + 0.00422|Fo|^2^]'
_refine_ls_weighting_scheme calc
_refine_ls_wR_factor_ref 0.0702
_reflns_number_gt 2464
_reflns_number_total 3944
_reflns_threshold_expression F^2^>5.0\s(F^2^)
_cod_data_source_file b309696c.txt
_cod_data_source_block ene-2_(Compound_6)
_cod_original_cell_volume 3686(1)
_cod_original_formula_sum 'C17 H27 F2 N O Si '
_cod_database_code 7113804

loop_
_symmetry_equiv_pos_as_xyz
x,y,z
-x,y,1/2-z
-x,-y,-z
x,-y,1/2+z
1/2+x,1/2+y,z
1/2-x,1/2+y,1/2-z
1/2-x,1/2-y,-z
1/2+x,1/2-y,1/2+z

loop_
_atom_site_label
_atom_site_type_symbol
_atom_site_fract_x
_atom_site_fract_y
_atom_site_fract_z
_atom_site_U_iso_or_equiv
_atom_site_adp_type
_atom_site_occupancy
_atom_site_calc_flag
Si(1) Si 0.60880(2) -0.14671(8) 0.32281(4) 0.0486(2) Uani 1.00 d
F(2) F 0.69180(4) -0.2900(2) 0.3599(1) 0.0686(4) Uani 1.00 d
F(3) F 0.69385(5) -0.2205(2) 0.2376(1) 0.0709(5) Uani 1.00 d
O(1) O 0.51801(8) 0.3865(3) -0.1033(1) 0.0956(7) Uani 1.00 d
N(1) N 0.63473(5) 0.1151(2) 0.2249(1) 0.0476(5) Uani 1.00 d
C(1) C 0.68161(7) -0.1404(3) 0.2970(2) 0.0501(6) Uani 1.00 d
C(2) C 0.70304(6) 0.0576(3) 0.3330(1) 0.0484(6) Uani 1.00 d
C(3) C 0.60613(7) 0.1812(3) 0.1423(1) 0.0478(6) Uani 1.00 d
C(4) C 0.63650(6) -0.0989(3) 0.2520(1) 0.0449(5) Uani 1.00 d
C(5) C 0.67512(8) 0.2056(3) 0.2632(2) 0.0563(6) Uani 1.00 d
C(6) C 0.57353(7) 0.0613(3) 0.0851(1) 0.0541(6) Uani 1.00 d
C(7) C 0.60888(8) 0.3767(3) 0.1136(2) 0.0605(7) Uani 1.00 d
C(8) C 0.54526(8) 0.1349(4) 0.0044(2) 0.0619(7) Uani 1.00 d
C(9) C 0.54790(8) 0.3278(4) -0.0214(2) 0.0646(7) Uani 1.00 d
C(10) C 0.57981(9) 0.4496(3) 0.0328(2) 0.0672(8) Uani 1.00 d
C(11) C 0.74788(7) 0.0746(4) 0.3534(2) 0.0597(7) Uani 1.00 d
C(12) C 0.63579(8) -0.0235(4) 0.4319(2) 0.0664(8) Uani 1.00 d
C(13) C 0.55733(8) -0.0347(5) 0.2661(2) 0.0722(8) Uani 1.00 d
C(15) C 0.76325(8) 0.2890(5) 0.3867(2) 0.0736(9) Uani 1.00 d
C(16) C 0.60556(9) -0.4263(4) 0.3343(2) 0.0765(9) Uani 1.00 d
C(17) C 0.77438(9) -0.0845(6) 0.4179(2) 0.091(1) Uani 1.00 d
C(18) C 0.5104(1) 0.5899(6) -0.1204(2) 0.102(1) Uani 1.00 d
H(1) H 0.5707 -0.0729 0.1021 0.0650 Uiso 1.00 calc
H(2) H 0.6309 0.4616 0.1499 0.0724 Uiso 1.00 calc
H(3) H 0.5237 0.0494 -0.0336 0.0742 Uiso 1.00 calc
H(4) H 0.5821 0.5838 0.0150 0.0807 Uiso 1.00 calc
H(5) H 0.7012 0.0853 0.3859 0.0580 Uiso 1.00 calc
H(6) H 0.6244 -0.1808 0.2006 0.0539 Uiso 1.00 calc
H(7) H 0.7496 0.0555 0.2998 0.0717 Uiso 1.00 calc
H(8) H 0.6840 0.2242 0.2192 0.0676 Uiso 1.00 calc
H(9) H 0.6748 0.3328 0.2892 0.0676 Uiso 1.00 calc
H(10) H 0.6624 -0.0778 0.4620 0.0796 Uiso 1.00 calc
H(11) H 0.6373 0.1186 0.4242 0.0796 Uiso 1.00 calc
H(12) H 0.6213 -0.0479 0.4652 0.0796 Uiso 1.00 calc
H(13) H 0.5595 0.1069 0.2588 0.0866 Uiso 1.00 calc
H(14) H 0.5429 -0.0967 0.2099 0.0866 Uiso 1.00 calc
H(15) H 0.5432 -0.0573 0.3002 0.0866 Uiso 1.00 calc
H(16) H 0.7906 0.3023 0.3963 0.0886 Uiso 1.00 calc
H(17) H 0.7468 0.3858 0.3441 0.0886 Uiso 1.00 calc
H(18) H 0.7619 0.3123 0.4404 0.0886 Uiso 1.00 calc
H(19) H 0.5920 -0.4542 0.3691 0.0918 Uiso 1.00 calc
H(20) H 0.5908 -0.4854 0.2776 0.0918 Uiso 1.00 calc
H(21) H 0.6322 -0.4820 0.3618 0.0918 Uiso 1.00 calc
H(22) H 0.7647 -0.2160 0.3949 0.1095 Uiso 1.00 calc
H(23) H 0.8016 -0.0699 0.4267 0.1095 Uiso 1.00 calc
H(24) H 0.7735 -0.0681 0.4724 0.1095 Uiso 1.00 calc
H(25) H 0.5344 0.6558 -0.1145 0.1221 Uiso 1.00 calc
H(26) H 0.4894 0.6074 -0.1787 0.1221 Uiso 1.00 calc
H(27) H 0.5020 0.6465 -0.0799 0.1221 Uiso 1.00 calc

loop_
_atom_site_aniso_label
_atom_site_aniso_U_11
_atom_site_aniso_U_22
_atom_site_aniso_U_33
_atom_site_aniso_U_12
_atom_site_aniso_U_13
_atom_site_aniso_U_23
Si(1) 0.0480(3) 0.0492(3) 0.0544(4) -0.0009(2) 0.0282(3) 0.0031(2)
F(2) 0.0598(9) 0.0622(8) 0.0837(10) 0.0104(6) 0.0323(8) 0.0246(7)
F(3) 0.0709(10) 0.0732(8) 0.089(1) -0.0035(7) 0.0535(9) -0.0221(8)
O(1) 0.109(2) 0.089(1) 0.061(1) 0.020(1) 0.013(1) 0.010(1)
N(1) 0.052(1) 0.0420(8) 0.0457(10) -0.0022(6) 0.0196(8) 0.0038(7)
C(1) 0.056(1) 0.051(1) 0.055(1) 0.0051(9) 0.035(1) 0.0055(9)
C(2) 0.047(1) 0.059(1) 0.043(1) -0.0017(9) 0.0240(9) -0.0009(9)
C(3) 0.058(1) 0.0479(10) 0.043(1) 0.0012(8) 0.0268(10) -0.0001(8)
C(4) 0.049(1) 0.0420(9) 0.044(1) -0.0012(7) 0.0219(9) -0.0007(8)
C(5) 0.057(1) 0.051(1) 0.058(1) -0.0076(9) 0.023(1) 0.0003(9)
C(6) 0.054(1) 0.059(1) 0.049(1) -0.0046(9) 0.023(1) -0.0016(9)
C(7) 0.078(2) 0.050(1) 0.050(1) 0.0004(10) 0.026(1) -0.0015(9)
C(8) 0.059(1) 0.072(1) 0.052(1) -0.004(1) 0.023(1) -0.004(1)
C(9) 0.069(2) 0.073(1) 0.047(1) 0.017(1) 0.021(1) 0.001(1)
C(10) 0.096(2) 0.050(1) 0.059(1) 0.010(1) 0.038(1) 0.010(1)
C(11) 0.051(1) 0.082(1) 0.053(1) -0.007(1) 0.029(1) -0.003(1)
C(12) 0.064(2) 0.082(2) 0.061(2) -0.002(1) 0.035(1) -0.002(1)
C(13) 0.054(1) 0.095(2) 0.072(2) 0.007(1) 0.032(1) 0.007(1)
C(15) 0.060(2) 0.101(2) 0.063(2) -0.025(1) 0.031(1) -0.015(1)
C(16) 0.091(2) 0.061(1) 0.099(2) -0.010(1) 0.063(2) 0.005(1)
C(17) 0.049(2) 0.112(2) 0.103(2) 0.007(1) 0.027(2) 0.014(2)
C(18) 0.117(3) 0.105(2) 0.087(2) 0.045(2) 0.049(2) 0.034(2)

loop_
_atom_type_symbol
_atom_type_description
_atom_type_scat_dispersion_real
_atom_type_scat_dispersion_imag
_atom_type_scat_source
C C 0.003 0.002
;International Tables for Crystallography
(1992, Vol. C, Tables 4.2.6.8 and 6.1.1.1)
;
H H 0.000 0.000
;International Tables for Crystallography
(1992, Vol. C, Table 6.1.1.2)
;
O O 0.011 0.006
;International Tables for Crystallography
(1992, Vol. C, Tables 4.2.6.8 and 6.1.1.1)
;
N N 0.006 0.003
;International Tables for Crystallography
(1992, Vol. C, Tables 4.2.6.8 and 6.1.1.1)
;
F F 0.017 0.010
;International Tables for Crystallography
(1992, Vol. C, Tables 4.2.6.8 and 6.1.1.1)
;
Si Si 0.082 0.070
;International Tables for Crystallography
(1992, Vol. C, Tables 4.2.6.8 and 6.1.1.1)
;

loop_
_geom_angle_atom_site_label_1
_geom_angle_atom_site_label_2
_geom_angle_atom_site_label_3
_geom_angle
_geom_angle_publ_flag
C(4) Si(1) C(12) 111.1(1) yes
C(4) Si(1) C(13) 108.5(1) yes
C(4) Si(1) C(16) 107.8(1) yes
C(12) Si(1) C(13) 108.0(1) yes
C(12) Si(1) C(16) 111.0(1) yes
C(13) Si(1) C(16) 110.5(1) yes
C(9) O(1) C(18) 118.6(3) yes
C(3) N(1) C(4) 121.4(2) yes
C(3) N(1) C(5) 118.6(2) yes
C(4) N(1) C(5) 111.1(2) yes
F(2) C(1) F(3) 103.3(2) yes
F(2) C(1) C(2) 113.3(2) yes
F(2) C(1) C(4) 112.1(2) yes
F(3) C(1) C(2) 110.1(2) yes
F(3) C(1) C(4) 110.3(2) yes
C(2) C(1) C(4) 107.8(2) yes
C(1) C(2) C(5) 101.0(2) yes
C(1) C(2) C(11) 118.0(2) yes
C(5) C(2) C(11) 114.2(2) yes
N(1) C(3) C(6) 123.1(2) yes
N(1) C(3) C(7) 120.0(2) yes
C(6) C(3) C(7) 116.9(2) yes
Si(1) C(4) N(1) 113.0(1) yes
Si(1) C(4) C(1) 115.3(1) yes
N(1) C(4) C(1) 102.4(2) yes
N(1) C(5) C(2) 106.4(2) yes
C(3) C(6) C(8) 121.2(2) yes
C(3) C(7) C(10) 121.2(2) yes
C(6) C(8) C(9) 121.0(2) yes
O(1) C(9) C(8) 116.4(2) yes
O(1) C(9) C(10) 124.2(3) yes
C(8) C(9) C(10) 119.4(2) yes
C(7) C(10) C(9) 120.3(2) yes
C(2) C(11) C(15) 109.4(2) yes
C(2) C(11) C(17) 113.0(2) yes
C(15) C(11) C(17) 111.1(2) yes

loop_
_geom_bond_atom_site_label_1
_geom_bond_atom_site_label_2
_geom_bond_distance
_geom_bond_publ_flag
Si(1) C(4) 1.924(2) yes
Si(1) C(12) 1.852(3) yes
Si(1) C(13) 1.850(3) yes
Si(1) C(16) 1.862(3) yes
F(2) C(1) 1.377(2) yes
F(3) C(1) 1.383(3) yes
O(1) C(9) 1.385(3) yes
O(1) C(18) 1.373(4) yes
N(1) C(3) 1.393(3) yes
N(1) C(4) 1.476(2) yes
N(1) C(5) 1.456(3) yes
C(1) C(2) 1.505(3) yes
C(1) C(4) 1.509(3) yes
C(2) C(5) 1.523(3) yes
C(2) C(11) 1.531(3) yes
C(3) C(6) 1.400(3) yes
C(3) C(7) 1.397(3) yes
C(6) C(8) 1.385(3) yes
C(7) C(10) 1.393(3) yes
C(8) C(9) 1.362(4) yes
C(9) C(10) 1.378(4) yes
C(11) C(15) 1.532(4) yes
C(11) C(17) 1.513(4) yes

loop_
_geom_contact_atom_site_label_1
_geom_contact_atom_site_label_2
_geom_contact_distance
_geom_contact_site_symmetry_2
F(2) C(17) 3.505(4) 7_646
F(3) C(15) 3.162(3) 6_645
F(3) C(11) 3.440(3) 6_645

loop_
_geom_torsion_atom_site_label_1
_geom_torsion_atom_site_label_2
_geom_torsion_atom_site_label_3
_geom_torsion_atom_site_label_4
_geom_torsion
_geom_torsion_publ_flag
Si(1) C(4) N(1) C(3) -97.8(2) yes
Si(1) C(4) N(1) C(5) 115.6(2) yes
Si(1) C(4) C(1) F(2) 29.5(2) yes
Si(1) C(4) C(1) F(3) 144.0(1) yes
Si(1) C(4) C(1) C(2) -95.7(2) yes
F(2) C(1) C(2) C(5) -158.8(2) yes
F(2) C(1) C(2) C(11) 75.9(2) yes
F(2) C(1) C(4) N(1) 152.7(2) yes
F(3) C(1) C(2) C(5) 86.0(2) yes
F(3) C(1) C(2) C(11) -39.2(3) yes
F(3) C(1) C(4) N(1) -92.8(2) yes
O(1) C(9) C(8) C(6) -179.8(2) yes
O(1) C(9) C(10) C(7) -179.0(3) yes
N(1) C(3) C(6) C(8) 178.5(2) yes
N(1) C(3) C(7) C(10) -177.4(2) yes
N(1) C(4) Si(1) C(12) -68.3(2) yes
N(1) C(4) Si(1) C(13) 50.2(2) yes
N(1) C(4) Si(1) C(16) 169.9(2) yes
N(1) C(4) C(1) C(2) 27.4(2) yes
N(1) C(5) C(2) C(1) 27.8(2) yes
N(1) C(5) C(2) C(11) 155.6(2) yes
C(1) C(2) C(11) C(15) 178.5(2) yes
C(1) C(2) C(11) C(17) -57.1(3) yes
C(1) C(4) Si(1) C(12) 49.0(2) yes
C(1) C(4) Si(1) C(13) 167.6(2) yes
C(1) C(4) Si(1) C(16) -72.8(2) yes
C(1) C(4) N(1) C(3) 137.6(2) yes
C(1) C(4) N(1) C(5) -9.1(2) yes
C(2) C(5) N(1) C(3) -159.7(2) yes
C(2) C(5) N(1) C(4) -12.1(2) yes
C(3) C(6) C(8) C(9) -1.1(4) yes
C(3) C(7) C(10) C(9) -1.1(4) yes
C(4) N(1) C(3) C(6) 10.3(3) yes
C(4) N(1) C(3) C(7) -170.7(2) yes
C(4) C(1) C(2) C(5) -34.3(2) yes
C(4) C(1) C(2) C(11) -159.6(2) yes
C(5) N(1) C(3) C(6) 154.6(2) yes
C(5) N(1) C(3) C(7) -26.5(3) yes
C(5) C(2) C(11) C(15) 59.9(3) yes
C(5) C(2) C(11) C(17) -175.6(2) yes
C(6) C(3) C(7) C(10) 1.6(4) yes
C(6) C(8) C(9) C(10) 1.7(4) yes
C(7) C(3) C(6) C(8) -0.5(4) yes
C(7) C(10) C(9) C(8) -0.6(4) yes
C(8) C(9) O(1) C(18) 157.9(3) yes
C(10) C(9) O(1) C(18) -23.7(5) yes
C(10) C(9) O(1) C(18) -23.7(5) yes

loop_
_cod_changelog_entry_id
_cod_changelog_entry_author
_cod_changelog_entry_date
_cod_changelog_entry_text
1 'Vaitkus, Antanas' 2024-11-15T22:05:00+02:00
;
 Replaced the '=A5' character sequence with a backslash character ('\')
 in multiple data values.
;
